data_4310750
loop_
_publ_author_name
'E. Effendy'
'Fabio Marchetti'
'Claudio Pettinari'
'Riccardo Pettinari'
'Massimo Ricciutelli'
'Brian W. Skelton'
'Allan H. White'

_publ_contact_author_address
;
   Department of Chemistry
   University of Western Australia
   35 Stirling Hwy
   Crawley
   Western Australia 6009
   Australia
;
_publ_contact_author_email bws@crystal.uwa.edu.au
_publ_contact_author_fax (+61)_08_9380_1118
_publ_contact_author_name 'B. W. Skelton'
_publ_contact_author_phone (+61)_08-9380_3481
_publ_section_title
;
 (Bis(1,2,4-triazol-1-yl)methane)silver(I) Phosphino Complexes: Structures
 and Spectroscopic Properties of Mixed-Ligand Coordination Polymers
;
_journal_name_full 'Inorganic Chemistry'
_journal_page_first 2157
_journal_page_last 2165
_journal_paper_doi 10.1021/ic0353413
_journal_volume 43
_journal_year 2004
_chemical_formula_moiety 'C25 H24 Ag1 N7 P1, N O3'
_chemical_formula_sum 'C25 H24 Ag N8 O3 P'
_chemical_formula_weight 623.36
_space_group_IT_number 1
_symmetry_cell_setting triclinic
_symmetry_space_group_name_Hall 'P 1'
_symmetry_space_group_name_H-M 'P 1'
_cell_angle_alpha 75.501(2)
_cell_angle_beta 66.906(2)
_cell_angle_gamma 65.620(2)
_cell_formula_units_Z 1
_cell_length_a 8.5328(8)
_cell_length_b 8.9443(9)
_cell_length_c 10.5620(10)
_cell_measurement_reflns_used 5905
_cell_measurement_temperature 150(2)
_cell_measurement_theta_max 35.2
_cell_measurement_theta_min 2.4
_cell_volume 671.60(11)
_computing_cell_refinement 'Siemens SAINT (Siemens, 1995)'
_computing_data_collection 'Siemens SMART (Siemens, 1995)'
_computing_data_reduction 'xtal ADDREF SORTRF'
_computing_molecular_graphics xtal
_computing_publication_material 'xtal BONDLA CIFIO'
_computing_structure_refinement 'xtal CRYLSQ'
_computing_structure_solution xtal
_diffrn_ambient_temperature 150(2)
_diffrn_measured_fraction_theta_full 1.00
_diffrn_measured_fraction_theta_max .85
_diffrn_measurement_device_type
;
Bruker SMART CCD diffractometer
;
_diffrn_measurement_method '\w scans'
_diffrn_radiation_detector 'CCD area detector'
_diffrn_radiation_monochromator graphite
_diffrn_radiation_source 'sealed tube'
_diffrn_radiation_type 'Mo K\a'
_diffrn_radiation_wavelength .71073
_diffrn_reflns_av_R_equivalents .028
_diffrn_reflns_av_sigmaI/netI .013
_diffrn_reflns_limit_h_max 14
_diffrn_reflns_limit_h_min -14
_diffrn_reflns_limit_k_max 15
_diffrn_reflns_limit_k_min -15
_diffrn_reflns_limit_l_max 17
_diffrn_reflns_limit_l_min -17
_diffrn_reflns_number 13585
_diffrn_reflns_theta_full 33.5
_diffrn_reflns_theta_max 35.64
_diffrn_reflns_theta_min 2.11
_diffrn_standards_decay_% 0
_exptl_absorpt_coefficient_mu .853
_exptl_absorpt_correction_T_max .915
_exptl_absorpt_correction_T_min .657
_exptl_absorpt_correction_type multi-scan
_exptl_absorpt_process_details
;
 SADABS; Sheldrick, 1996
;
_exptl_crystal_colour colourless
_exptl_crystal_density_diffrn 1.541
_exptl_crystal_density_method 'not measured'
_exptl_crystal_description fragment
_exptl_crystal_F_000 316
_exptl_crystal_size_max .35
_exptl_crystal_size_mid .22
_exptl_crystal_size_min .16
_refine_diff_density_max .526
_refine_diff_density_min -.488
_refine_ls_abs_structure_details 'Flack xabs refined'
_refine_ls_abs_structure_Flack -.024(16)
_refine_ls_extinction_method none
_refine_ls_goodness_of_fit_all 1.019
_refine_ls_goodness_of_fit_ref 1.022
_refine_ls_hydrogen_treatment noref
_refine_ls_matrix_type full
_refine_ls_number_constraints 0
_refine_ls_number_parameters 341
_refine_ls_number_reflns 5318
_refine_ls_number_restraints 0
_refine_ls_R_factor_all .029
_refine_ls_R_factor_gt .028
_refine_ls_shift/su_max .005
_refine_ls_shift/su_mean .0005
_refine_ls_structure_factor_coef F
_refine_ls_weighting_scheme calc
_refine_ls_wR_factor_all .035
_refine_ls_wR_factor_ref .034
_reflns_d_resolution_high .582
_reflns_d_resolution_low 9.643
_reflns_Friedel_coverage .99
_reflns_limit_h_max 14
_reflns_limit_h_min 0
_reflns_limit_k_max 15
_reflns_limit_k_min -13
_reflns_limit_l_max 17
_reflns_limit_l_min -16
_reflns_number_gt 5328
_reflns_number_total 5409
_reflns_threshold_expression 'F    > 4.00 sig(F   )'
_cod_data_source_file ic0353413si20031119_095931_1.cif
_cod_data_source_block notzp
_cod_original_sg_symbol_Hall p_1
_cod_original_formula_sum 'C25 H24 Ag1 N8 O3 P1'
_cod_database_code 4310750

loop_
_symmetry_equiv_pos_as_xyz
+x,+y,+z

loop_
_atom_site_label
_atom_site_fract_x
_atom_site_fract_y
_atom_site_fract_z
_atom_site_U_iso_or_equiv
_atom_site_adp_type
_atom_site_calc_flag
_atom_site_calc_attached_atom
_atom_site_occupancy
_atom_site_disorder_assembly
_atom_site_disorder_group
Ag .50000(2) .50000(2) .50000(2) .02393(14) Uani ? ? 1.00000 ? ?
N1 .7856(6) .6041(6) .4275(4) .051(5) Uani ? ? 1.00000 ? ?
C1 .8455(6) .6581(5) .4775(4) .036(3) Uani ? ? 1.00000 ? ?
C2 .9215(6) .7235(6) .5421(4) .040(4) Uani ? ? 1.00000 ? ?
C0 .1548(4) 1.0509(4) .1622(3) .025(2) Uani ? ? 1.00000 ? ?
N11 .2435(3) .8836(3) .2151(2) .0197(18) Uani ? ? 1.00000 ? ?
N12 .2316(4) .7526(3) .1804(3) .023(2) Uani ? ? 1.00000 ? ?
C13 .3191(4) .6269(4) .2522(3) .023(2) Uani ? ? 1.00000 ? ?
N14 .3862(3) .6690(3) .3312(3) .022(2) Uani ? ? 1.00000 ? ?
C15 .3356(4) .8317(3) .3047(3) .022(2) Uani ? ? 1.00000 ? ?
N21 -.0330(3) 1.1189(3) .2491(3) .0221(19) Uani ? ? 1.00000 ? ?
N22 -.1580(4) 1.0500(4) .2682(4) .038(3) Uani ? ? 1.00000 ? ?
C23 -.3073(5) 1.1493(5) .3484(5) .040(4) Uani ? ? 1.00000 ? ?
N24 -.2875(4) 1.2773(3) .3805(3) .026(2) Uani ? ? 1.00000 ? ?
C25 -.1120(4) 1.2521(3) .3178(3) .023(2) Uani ? ? 1.00000 ? ?
P .42461(9) .51468(8) .73986(6) .0153(5) Uani ? ? 1.00000 ? ?
C111 .5751(3) .3399(3) .8194(3) .0170(18) Uani ? ? 1.00000 ? ?
C112 .7485(4) .2533(4) .7346(3) .023(2) Uani ? ? 1.00000 ? ?
C113 .8662(4) .1160(4) .7898(4) .029(3) Uani ? ? 1.00000 ? ?
C114 .8115(5) .0636(4) .9307(4) .029(3) Uani ? ? 1.00000 ? ?
C115 .6398(5) .1494(4) 1.0159(3) .027(3) Uani ? ? 1.00000 ? ?
C116 .5216(4) .2868(3) .9615(3) .021(2) Uani ? ? 1.00000 ? ?
C121 .1983(3) .5218(3) .8556(3) .0169(18) Uani ? ? 1.00000 ? ?
C122 .1173(4) .4310(4) .8279(3) .022(2) Uani ? ? 1.00000 ? ?
C123 -.0496(4) .4220(4) .9205(4) .029(3) Uani ? ? 1.00000 ? ?
C124 -.1374(4) .5051(5) 1.0377(3) .030(3) Uani ? ? 1.00000 ? ?
C125 -.0583(4) .5975(4) 1.0647(3) .027(2) Uani ? ? 1.00000 ? ?
C126 .1092(4) .6054(4) .9741(3) .022(2) Uani ? ? 1.00000 ? ?
C131 .4467(3) .6958(3) .7699(2) .0166(18) Uani ? ? 1.00000 ? ?
C132 .3754(4) .8462(3) .6974(3) .023(2) Uani ? ? 1.00000 ? ?
C133 .3869(5) .9899(4) .7163(3) .028(3) Uani ? ? 1.00000 ? ?
C134 .4748(5) .9819(4) .8060(3) .028(3) Uani ? ? 1.00000 ? ?
C135 .5479(4) .8322(4) .8772(3) .026(3) Uani ? ? 1.00000 ? ?
C136 .5339(4) .6889(3) .8602(3) .021(2) Uani ? ? 1.00000 ? ?
N .2287(3) .2444(3) .4220(3) .024(2) Uani ? ? 1.00000 ? ?
O1 .2397(5) .3337(3) .4900(3) .033(3) Uani ? ? 1.00000 ? ?
O2 .2785(4) .2679(4) .2922(3) .039(3) Uani ? ? 1.00000 ? ?
O3 .1682(5) .1303(4) .4820(3) .041(3) Uani ? ? 1.00000 ? ?
H2a .94162 .82057 .48797 .06100 Uiso ? ? 1.00000 ? ?
H2b .84010 .74964 .63215 .06100 Uiso ? ? 1.00000 ? ?
H2c 1.03516 .64369 .54905 .06100 Uiso ? ? 1.00000 ? ?
H0a .15954 1.05020 .07121 .03100 Uiso ? ? 1.00000 ? ?
H0b .22028 1.11775 .15889 .03100 Uiso ? ? 1.00000 ? ?
H13 .33574 .51555 .24996 .02900 Uiso ? ? 1.00000 ? ?
H15 .36233 .90069 .34336 .02800 Uiso ? ? 1.00000 ? ?
H23 -.41914 1.13306 .38095 .05000 Uiso ? ? 1.00000 ? ?
H25 -.04939 1.31844 .32117 .02900 Uiso ? ? 1.00000 ? ?
H112 .78781 .28863 .63839 .02900 Uiso ? ? 1.00000 ? ?
H113 .98528 .05736 .73143 .03600 Uiso ? ? 1.00000 ? ?
H114 .89278 -.03014 .96868 .03700 Uiso ? ? 1.00000 ? ?
H115 .60417 .11373 1.11211 .03400 Uiso ? ? 1.00000 ? ?
H116 .40571 .34458 1.02035 .02700 Uiso ? ? 1.00000 ? ?
H122 .17724 .37584 .74645 .02800 Uiso ? ? 1.00000 ? ?
H123 -.10166 .35780 .90248 .03700 Uiso ? ? 1.00000 ? ?
H124 -.24970 .49875 1.09953 .03800 Uiso ? ? 1.00000 ? ?
H125 -.11792 .65509 1.14455 .03500 Uiso ? ? 1.00000 ? ?
H126 .16441 .66782 .99292 .02700 Uiso ? ? 1.00000 ? ?
H132 .31902 .85151 .63461 .02900 Uiso ? ? 1.00000 ? ?
H133 .33683 1.09247 .66810 .03600 Uiso ? ? 1.00000 ? ?
H134 .48499 1.07948 .81877 .03500 Uiso ? ? 1.00000 ? ?
H135 .61008 .82656 .93800 .03300 Uiso ? ? 1.00000 ? ?
H136 .58391 .58692 .90991 .02700 Uiso ? ? 1.00000 ? ?

loop_
_atom_site_aniso_label
_atom_site_aniso_U_11
_atom_site_aniso_U_22
_atom_site_aniso_U_33
_atom_site_aniso_U_12
_atom_site_aniso_U_13
_atom_site_aniso_U_23
Ag .02681(8) .02468(8) .01648(7) -.00272(6) -.00856(5) -.00458(5)
N1 .052(2) .069(3) .0392(19) -.038(2) .0029(16) -.0166(18)
C1 .0304(17) .0423(19) .0302(17) -.0184(15) .0039(13) -.0095(13)
C2 .0331(17) .055(2) .0345(18) -.0189(17) -.0044(14) -.0113(16)
C0 .0240(12) .0209(11) .0199(11) -.0008(9) -.0065(9) -.0005(8)
N11 .0194(9) .0190(9) .0184(9) -.0023(7) -.0079(7) -.0032(7)
N12 .0274(11) .0239(10) .0208(10) -.0070(9) -.0115(8) -.0043(8)
C13 .0274(12) .0213(11) .0189(11) -.0064(9) -.0084(9) -.0041(8)
N14 .0239(10) .0207(10) .0210(10) -.0043(8) -.0105(8) -.0025(7)
C15 .0219(11) .0218(11) .0222(11) -.0046(9) -.0100(9) -.0045(8)
N21 .0200(9) .0212(10) .0215(10) -.0002(8) -.0092(8) -.0052(7)
N22 .0216(12) .0401(16) .058(2) -.0024(11) -.0131(12) -.0273(15)
C23 .0192(13) .044(2) .058(2) -.0020(12) -.0112(14) -.0268(18)
N24 .0227(10) .0278(12) .0243(11) -.0004(9) -.0107(9) -.0076(8)
C25 .0245(12) .0202(11) .0218(11) -.0015(9) -.0099(9) -.0043(8)
P .0168(3) .0147(2) .0145(2) -.0039(2) -.0067(2) -.00203(18)
C111 .0181(10) .0142(9) .0191(10) -.0044(7) -.0081(8) -.0014(7)
C112 .0190(11) .0224(11) .0232(12) -.0028(9) -.0066(9) -.0036(8)
C113 .0219(12) .0238(13) .0347(15) .0019(10) -.0119(11) -.0041(10)
C114 .0285(14) .0207(12) .0382(16) -.0030(10) -.0191(12) .0021(10)
C115 .0282(14) .0242(12) .0265(13) -.0080(10) -.0142(11) .0057(9)
C116 .0221(11) .0207(11) .0197(11) -.0056(9) -.0091(9) .0007(8)
C121 .0167(9) .0174(9) .0173(9) -.0042(7) -.0083(8) -.0016(7)
C122 .0233(11) .0210(11) .0273(12) -.0078(9) -.0127(10) -.0039(9)
C123 .0243(13) .0295(14) .0397(16) -.0136(11) -.0144(12) .0014(11)
C124 .0201(12) .0388(17) .0276(14) -.0111(12) -.0089(10) .0062(11)
C125 .0212(12) .0344(14) .0194(11) -.0052(11) -.0054(9) -.0024(9)
C126 .0205(11) .0260(12) .0178(10) -.0055(9) -.0064(8) -.0066(8)
C131 .0165(9) .0155(9) .0173(9) -.0047(7) -.0059(7) -.0019(7)
C132 .0283(13) .0163(10) .0257(12) -.0050(9) -.0137(10) -.0006(8)
C133 .0372(16) .0163(11) .0307(14) -.0083(10) -.0134(12) -.0004(9)
C134 .0329(15) .0228(12) .0322(14) -.0133(11) -.0082(11) -.0066(10)
C135 .0302(14) .0272(13) .0282(13) -.0136(11) -.0115(11) -.0050(10)
C136 .0235(11) .0205(11) .0241(11) -.0083(9) -.0117(9) -.0016(8)
N .0216(10) .0241(11) .0228(10) -.0026(8) -.0074(8) -.0052(8)
O1 .0447(15) .0305(12) .0278(12) -.0123(11) -.0164(11) -.0054(9)
O2 .0455(15) .0583(18) .0203(10) -.0313(14) -.0032(10) -.0066(10)
O3 .063(2) .0310(13) .0357(13) -.0224(13) -.0202(13) .0045(10)

loop_
_atom_sites_solution_primary
?

loop_
_atom_type_symbol
_atom_type_description
_atom_type_oxidation_number
_atom_type_number_in_cell
_atom_type_scat_dispersion_real
_atom_type_scat_dispersion_imag
_atom_type_scat_source
C ? 0 25 .002 .002 'Int Tables Vol IV Tables 2.2B and 2.3.1'
H ? 0 24 0 0 'Int Tables Vol IV Tables 2.2B and 2.3.1'
Ag ? 0 1 -1.085 1.101 'Int Tables Vol IV Tables 2.2B and 2.3.1'
N ? 0 8 .004 .003 'Int Tables Vol IV Tables 2.2B and 2.3.1'
O ? 0 3 .008 .006 'Int Tables Vol IV Tables 2.2B and 2.3.1'
P ? 0 1 .09 .095 'Int Tables Vol IV Tables 2.2B and 2.3.1'

loop_
_diffrn_attenuator_code
_diffrn_attenuator_scale
? ?

loop_
_geom_angle_atom_site_label_1
_geom_angle_atom_site_label_2
_geom_angle_atom_site_label_3
_geom_angle_site_symmetry_1
_geom_angle_site_symmetry_2
_geom_angle_site_symmetry_3
_geom_angle
_geom_angle_publ_flag
N1 Ag N14 . . . 95.19(12) ?
N1 Ag P . . . 92.83(10) ?
N1 Ag N24 . . '1 645' 84.89(13) ?
N14 Ag P . . . 133.86(6) ?
N14 Ag N24 . . '1 645' 100.59(10) ?
P Ag N24 . . '1 645' 125.38(7) ?
Ag N1 C1 . . . 138.7(3) ?
N1 C1 C2 . . . 179.0(5) ?
C1 C2 H2a . . . 109.9 ?
C1 C2 H2b . . . 109.8 ?
C1 C2 H2c . . . 109.9 ?
H2a C2 H2b . . . 109.4 ?
H2a C2 H2c . . . 108.8 ?
H2b C2 H2c . . . 109.1 ?
N11 C0 N21 . . . 111.4(2) ?
N11 C0 H0a . . . 108.8 ?
N11 C0 H0b . . . 108.5 ?
N21 C0 H0a . . . 109.8 ?
N21 C0 H0b . . . 109.4 ?
H0a C0 H0b . . . 108.9 ?
C0 N11 N12 . . . 120.7(3) ?
C0 N11 C15 . . . 129.0(3) ?
N12 N11 C15 . . . 110.2(2) ?
N11 N12 C13 . . . 102.7(3) ?
N12 C13 N14 . . . 114.2(3) ?
N12 C13 H13 . . . 123.4 ?
N14 C13 H13 . . . 122.3 ?
Ag N14 C13 . . . 126.0(2) ?
Ag N14 C15 . . . 129.4(3) ?
C13 N14 C15 . . . 103.3(3) ?
N11 C15 N14 . . . 109.6(3) ?
N11 C15 H15 . . . 125.6 ?
N14 C15 H15 . . . 124.8 ?
C0 N21 N22 . . . 121.6(3) ?
C0 N21 C25 . . . 128.2(3) ?
N22 N21 C25 . . . 110.2(3) ?
N21 N22 C23 . . . 102.1(4) ?
N22 C23 N24 . . . 114.9(4) ?
N22 C23 H23 . . . 122.4 ?
N24 C23 H23 . . . 122.7 ?
C23 N24 C25 . . . 103.1(3) ?
C23 N24 Ag . . '1 465' 130.9(2) ?
C25 N24 Ag . . '1 465' 125.9(3) ?
N21 C25 N24 . . . 109.7(3) ?
N21 C25 H25 . . . 124.7 ?
N24 C25 H25 . . . 125.6 ?
Ag P C111 . . . 112.78(8) ?
Ag P C121 . . . 118.68(11) ?
Ag P C131 . . . 111.95(8) ?
C111 P C121 . . . 103.19(11) ?
C111 P C131 . . . 104.78(14) ?
C121 P C131 . . . 104.11(12) ?
P C111 C112 . . . 118.5(2) ?
P C111 C116 . . . 122.54(17) ?
C112 C111 C116 . . . 119.0(2) ?
C111 C112 C113 . . . 120.6(3) ?
C111 C112 H112 . . . 120.1 ?
C113 C112 H112 . . . 119.3 ?
C112 C113 C114 . . . 120.0(3) ?
C112 C113 H113 . . . 120.4 ?
C114 C113 H113 . . . 119.6 ?
C113 C114 C115 . . . 119.8(3) ?
C113 C114 H114 . . . 120.0 ?
C115 C114 H114 . . . 120.3 ?
C114 C115 C116 . . . 120.5(3) ?
C114 C115 H115 . . . 119.2 ?
C116 C115 H115 . . . 120.3 ?
C111 C116 C115 . . . 120.1(2) ?
C111 C116 H116 . . . 120.0 ?
C115 C116 H116 . . . 119.8 ?
P C121 C122 . . . 117.82(19) ?
P C121 C126 . . . 122.5(3) ?
C122 C121 C126 . . . 119.6(3) ?
C121 C122 C123 . . . 119.7(3) ?
C121 C122 H122 . . . 119.4 ?
C123 C122 H122 . . . 120.9 ?
C122 C123 C124 . . . 120.5(4) ?
C122 C123 H123 . . . 119.2 ?
C124 C123 H123 . . . 120.3 ?
C123 C124 C125 . . . 119.9(3) ?
C123 C124 H124 . . . 120.2 ?
C125 C124 H124 . . . 119.8 ?
C124 C125 C126 . . . 120.0(3) ?
C124 C125 H125 . . . 120.4 ?
C126 C125 H125 . . . 119.6 ?
C121 C126 C125 . . . 120.3(4) ?
C121 C126 H126 . . . 119.6 ?
C125 C126 H126 . . . 120.1 ?
P C131 C132 . . . 117.8(3) ?
P C131 C136 . . . 122.83(19) ?
C132 C131 C136 . . . 119.3(3) ?
C131 C132 C133 . . . 120.7(4) ?
C131 C132 H132 . . . 119.9 ?
C133 C132 H132 . . . 119.4 ?
C132 C133 C134 . . . 119.7(3) ?
C132 C133 H133 . . . 120.7 ?
C134 C133 H133 . . . 119.7 ?
C133 C134 C135 . . . 119.9(4) ?
C133 C134 H134 . . . 120.3 ?
C135 C134 H134 . . . 119.7 ?
C134 C135 C136 . . . 120.5(4) ?
C134 C135 H135 . . . 119.8 ?
C136 C135 H135 . . . 119.7 ?
C131 C136 C135 . . . 119.9(3) ?
C131 C136 H136 . . . 120.3 ?
C135 C136 H136 . . . 119.8 ?
O1 N O2 . . . 120.5(3) ?
O1 N O3 . . . 120.6(3) ?
O2 N O3 . . . 118.9(4) ?

loop_
_geom_bond_atom_site_label_1
_geom_bond_atom_site_label_2
_geom_bond_site_symmetry_1
_geom_bond_site_symmetry_2
_geom_bond_distance
_geom_bond_publ_flag
Ag N1 . . 2.729(6) ?
Ag N14 . . 2.281(3) ?
Ag P . . 2.3807(7) ?
Ag N24 . '1 645' 2.308(3) ?
N1 C1 . . 1.147(9) ?
C1 C2 . . 1.446(9) ?
C2 H2a . . .953 ?
C2 H2b . . .949 ?
C2 H2c . . .956 ?
C0 N11 . . 1.450(3) ?
C0 N21 . . 1.450(3) ?
C0 H0a . . .947 ?
C0 H0b . . .960 ?
N11 N12 . . 1.364(5) ?
N11 C15 . . 1.338(5) ?
N12 C13 . . 1.312(4) ?
C13 N14 . . 1.370(5) ?
C13 H13 . . .951 ?
N14 C15 . . 1.325(4) ?
C15 H15 . . .956 ?
N21 N22 . . 1.368(6) ?
N21 C25 . . 1.337(4) ?
N22 C23 . . 1.314(5) ?
C23 N24 . . 1.362(7) ?
C23 H23 . . .939 ?
N24 C25 . . 1.323(4) ?
C25 H25 . . .962 ?
P C111 . . 1.825(2) ?
P C121 . . 1.820(3) ?
P C131 . . 1.821(3) ?
C111 C112 . . 1.398(3) ?
C111 C116 . . 1.403(4) ?
C112 C113 . . 1.393(4) ?
C112 H112 . . .951 ?
C113 C114 . . 1.392(5) ?
C113 H113 . . .958 ?
C114 C115 . . 1.388(4) ?
C114 H114 . . .957 ?
C115 C116 . . 1.391(4) ?
C115 H115 . . .950 ?
C116 H116 . . .942 ?
C121 C122 . . 1.401(6) ?
C121 C126 . . 1.398(4) ?
C122 C123 . . 1.398(4) ?
C122 H122 . . .951 ?
C123 C124 . . 1.386(5) ?
C123 H123 . . .946 ?
C124 C125 . . 1.396(7) ?
C124 H124 . . .940 ?
C125 C126 . . 1.393(4) ?
C125 H125 . . .949 ?
C126 H126 . . .959 ?
C131 C132 . . 1.393(3) ?
C131 C136 . . 1.398(5) ?
C132 C133 . . 1.396(6) ?
C132 H132 . . .943 ?
C133 C134 . . 1.395(7) ?
C133 H133 . . .947 ?
C134 C135 . . 1.387(4) ?
C134 H134 . . .958 ?
C135 C136 . . 1.396(6) ?
C135 H135 . . .962 ?
C136 H136 . . .951 ?
N O1 . . 1.250(5) ?
N O2 . . 1.256(4) ?
N O3 . . 1.251(5) ?

loop_
_geom_hbond_atom_site_label_D
_geom_hbond_atom_site_label_H
_geom_hbond_atom_site_label_A
_geom_hbond_site_symmetry_D
_geom_hbond_site_symmetry_H
_geom_hbond_site_symmetry_A
_geom_hbond_distance_DH
_geom_hbond_distance_HA
_geom_hbond_distance_DA
_geom_hbond_angle_DHA
_geom_hbond_publ_flag
? ? ? ? ? ? ? ? ? ? ?

loop_
_geom_torsion_atom_site_label_1
_geom_torsion_atom_site_label_2
_geom_torsion_atom_site_label_3
_geom_torsion_atom_site_label_4
_geom_torsion_site_symmetry_1
_geom_torsion_site_symmetry_2
_geom_torsion_site_symmetry_3
_geom_torsion_site_symmetry_4
_geom_torsion
_geom_torsion_publ_flag
? ? ? ? ? ? ? ? ? ?
